data_4335564
loop_
_publ_author_name
'Olga Iasco'
'Ghenadie Novitchi'
'Erwann Jeanneau'
'Dominique Luneau'

_publ_section_title
;
 Lanthanide Triangles Sandwiched by Tetranuclear Copper Complexes Afford a
 Family of Hendecanuclear Heterometallic Complexes [LnIII3CuII8] (Ln =
 La-Lu): Synthesis and Magnetostructural Studies
;
_journal_name_full 'Inorganic Chemistry'
_journal_page_first 8723
_journal_page_last 8731
_journal_paper_doi 10.1021/ic4009015
_journal_volume 52
_journal_year 2013
_chemical_absolute_configuration ad
_chemical_formula_moiety 'C54 H70 Cl6 Cu8 Er3 N6 O28, 3(Cl)'
_chemical_formula_sum 'C54 H70 Cl9 Cu8 Er3 N6 O28'
_chemical_formula_weight 2580.39
_space_group_IT_number 155
_symmetry_cell_setting trigonal
_symmetry_space_group_name_Hall 'R 3 2"'
_symmetry_space_group_name_H-M 'R 3 2 :H'
_atom_sites_solution_hydrogens difmap
_atom_sites_solution_primary direct
_cell_angle_alpha 90
_cell_angle_beta 90
_cell_angle_gamma 120
_cell_formula_units_Z 3
_cell_length_a 22.291(2)
_cell_length_b 22.291(2)
_cell_length_c 20.550(2)
_cell_measurement_reflns_used 3100
_cell_measurement_temperature 100
_cell_measurement_theta_max 29.1925
_cell_measurement_theta_min 3.4177
_cell_volume 8843.0(14)
_computing_cell_refinement
;
CrysAlisPro, Agilent Technologies,
Version 1.171.35.19 (release 27-10-2011 CrysAlis171 .NET)
(compiled Oct 27 2011,15:02:11)
;
_computing_data_reduction
;
CrysAlisPro, Agilent Technologies,
Version 1.171.35.19 (release 27-10-2011 CrysAlis171 .NET)
(compiled Oct 27 2011,15:02:11)
;
_computing_molecular_graphics 'CAMERON (Watkin et al., 1996)'
_computing_publication_material 'CRYSTALS (Betteridge et al., 2003)'
_computing_structure_refinement 'CRYSTALS (Betteridge et al., 2003)'
_computing_structure_solution 'SIR97 (Altomare et al., 1999)'
_diffrn_ambient_temperature 100
_diffrn_detector_area_resol_mean 10.4685
_diffrn_measured_fraction_theta_full 0.927
_diffrn_measured_fraction_theta_max 0.873
_diffrn_measurement_device_type 'Xcalibur, Atlas, Gemini ultra'
_diffrn_measurement_method \w
_diffrn_radiation_monochromator graphite
_diffrn_radiation_source 'Enhance (Mo) x-ray Source'
_diffrn_radiation_type 'Mo K\a'
_diffrn_radiation_wavelength 0.7107
_diffrn_reflns_av_R_equivalents 0.000
_diffrn_reflns_limit_h_max 14
_diffrn_reflns_limit_h_min -29
_diffrn_reflns_limit_k_max 30
_diffrn_reflns_limit_k_min 0
_diffrn_reflns_limit_l_max 28
_diffrn_reflns_limit_l_min 0
_diffrn_reflns_number 7220
_diffrn_reflns_theta_full 25.231
_diffrn_reflns_theta_max 29.339
_diffrn_reflns_theta_min 3.491
_diffrn_standards_number 0
_exptl_absorpt_coefficient_mu 3.777
_exptl_absorpt_correction_T_max 0.501
_exptl_absorpt_correction_T_min 0.402
_exptl_absorpt_correction_type analytical
_exptl_absorpt_process_details
;
CrysAlisPro, Agilent Technologies,
Version 1.171.35.19 (release 27-10-2011 CrysAlis171 .NET)
(compiled Oct 27 2011,15:02:11)
Analytical numeric absorption correction using a multifaceted crystal
            model based on expressions derived by R.C. Clark & J.S. Reid.
(Clark, R. C. & Reid, J. S. (1995). Acta Cryst. A51, 887-897)
;
_exptl_crystal_colour 'dark green'
_exptl_crystal_density_diffrn 1.454
_exptl_crystal_description plate
_exptl_crystal_F_000 3746.988
_exptl_crystal_size_max 0.349
_exptl_crystal_size_mid 0.271
_exptl_crystal_size_min 0.234
_platon_squeeze_details
;
;
_refine_diff_density_max 1.03
_refine_diff_density_min -1.18
_refine_ls_abs_structure_details 'Flack (1983), 0 Friedel-pairs'
_refine_ls_abs_structure_Flack 0.506(17)
_refine_ls_extinction_method none
_refine_ls_goodness_of_fit_ref 0.8887
_refine_ls_hydrogen_treatment constr
_refine_ls_matrix_type full
_refine_ls_number_parameters 167
_refine_ls_number_reflns 4526
_refine_ls_number_restraints 2
_refine_ls_R_factor_all 0.0474
_refine_ls_R_factor_gt 0.0421
_refine_ls_shift/su_max 0.0023367
_refine_ls_shift/su_mean 0.0000597
_refine_ls_structure_factor_coef Fsqd
_refine_ls_weighting_details
;
 Method, part 1, Chebychev polynomial, (Watkin, 1994, Prince, 1982) 
 [weight] = 1.0/[A~0~*T~0~(x)+A~1~*T~1~(x) ... +A~n-1~]*T~n-1~(x)] 
 where A~i~ are the Chebychev coefficients listed below and x= Fcalc/Fmax 
 Method = Robust Weighting (Prince, 1982) 
 W = [weight] * [1-(deltaF/6*sigmaF)^2^]^2^ 
 A~i~ are: 
 0.112E+06 -0.304E+05 0.139E+06 -0.204E+05 0.332E+05 
;
_refine_ls_weighting_scheme calc
_refine_ls_wR_factor_all 0.0922
_refine_ls_wR_factor_gt 0.0862
_refine_ls_wR_factor_ref 0.0922
_reflns_limit_h_max 14
_reflns_limit_h_min -29
_reflns_limit_k_max 30
_reflns_limit_k_min 0
_reflns_limit_l_max 28
_reflns_limit_l_min 0
_reflns_number_gt 4194
_reflns_number_total 4941
_reflns_threshold_expression I>2.0\s(I)
_oxford_diffrn_Wilson_B_factor 3.70
_oxford_diffrn_Wilson_scale 15.16
_oxford_refine_ls_r_factor_ref 0.0474
_oxford_refine_ls_scale 7.76(17)
_oxford_reflns_number_all 4526
_oxford_reflns_threshold_expression_ref I>-10.0\s(I)
_cod_data_source_file ic4009015_si_001_09.cif
_cod_data_source_block '[Er3Cu]-9'
_cod_original_sg_symbol_H-M 'R 3 2 '
_cod_database_code 4335564

loop_
_symmetry_equiv_pos_as_xyz
x,y,z
x+1/3,y+2/3,z+2/3
x+2/3,y+1/3,z+1/3
-y,x-y,z
-y+1/3,x-y+2/3,z+2/3
-y+2/3,x-y+1/3,z+1/3
-x+y,-x,z
-x+y+1/3,-x+2/3,z+2/3
-x+y+2/3,-x+1/3,z+1/3
y,x,-z
y+1/3,x+2/3,-z+2/3
y+2/3,x+1/3,-z+1/3
x-y,-y,-z
x-y+1/3,-y+2/3,-z+2/3
x-y+2/3,-y+1/3,-z+1/3
-x,-x+y,-z
-x+1/3,-x+y+2/3,-z+2/3
-x+2/3,-x+y+1/3,-z+1/3

loop_
_atom_site_label
_atom_site_type_symbol
_atom_site_fract_x
_atom_site_fract_y
_atom_site_fract_z
_atom_site_U_iso_or_equiv
_atom_site_occupancy
_atom_site_adp_type
_atom_site_refinement_flags_posn
_atom_site_refinement_flags_adp
C1 C 0.8841(6) 0.2181(6) 0.7518(4) 0.0732 1.0000 Uani . .
C2 C 0.8053(5) 0.1591(4) 0.7544(4) 0.0595 1.0000 Uani . .
C3 C 0.7854(7) 0.0907(6) 0.7479(4) 0.0826 1.0000 Uani . .
C4 C 0.7182(7) 0.0372(5) 0.7468(4) 0.0809 1.0000 Uani . .
C5 C 0.6995(8) -0.0388(6) 0.7412(6) 0.1271 1.0000 Uani . .
C6 C 0.6687(5) 0.0574(4) 0.7518(4) 0.0663 1.0000 Uani . .
C7 C 0.6842(5) 0.1257(4) 0.7562(3) 0.0526 1.0000 Uani . .
C8 C 0.7561(4) 0.1795(4) 0.7600(3) 0.0475 1.0000 Uani . .
C9 C 0.6265(4) 0.1377(3) 0.7613(3) 0.0428 1.0000 Uani . .
N1 N 0.6306(3) 0.1975(2) 0.7604(2) 0.0329 1.0000 Uani . .
Cl1 Cl 0.54469(12) 0.27589(16) 0.62147(9) 0.0839 1.0000 Uani . .
Cl2 Cl 0.3333 -0.04447(19) 0.6667 0.1524 1.0000 Uani S T
O1 O 0.9006(3) 0.2578(4) 0.8111(3) 0.0742 1.0000 Uani . .
O2 O 0.7748(2) 0.2458(2) 0.7705(2) 0.0402 1.0000 Uani . .
O3 O 0.5695(2) 0.1989(2) 0.7685(2) 0.0446 1.0000 Uani . .
O4 O 0.4549(3) 0.0810(3) 0.7352(3) 0.0642 1.0000 Uani . .
O5 O 0.6667 0.3333 0.7213(3) 0.0282 1.0000 Uani S T
O6 O 0.666667(10) 0.333333(10) 0.5281(5) 0.1303 1.0000 Uani S T
Cu1 Cu 0.56990(3) 0.28398(4) 0.74590(3) 0.0319 1.0000 Uani . .
Cu2 Cu 0.6667 0.3333 0.62558(6) 0.0503 1.0000 Uani S T
Er1 Er 0.472276(16) 0.138943(16) 0.8333 0.0450 1.0000 Uani S T
H61 H 0.6220 0.0225 0.7501 0.0739 1.0000 Uiso R .
H52 H 0.7156 -0.0449 0.7005 0.1639 1.0000 Uiso R .
H53 H 0.7208 -0.0515 0.7745 0.1640 1.0000 Uiso R .
H51 H 0.6499 -0.0679 0.7435 0.1640 1.0000 Uiso R .
H31 H 0.8198 0.0786 0.7435 0.1070 1.0000 Uiso R .
H11 H 0.9268 0.2531 0.8357 0.1023 1.0000 Uiso R .
H6623 H 0.9119 0.1961 0.7438 0.0857 1.0000 Uiso R .
H12 H 0.8899 0.2494 0.7171 0.0860 1.0000 Uiso R .
H91 H 0.5815 0.0990 0.7641 0.0540 1.0000 Uiso R .
H63 H 0.6869 0.3694 0.5093 0.1151 0.3330 Uiso R .
H62 H 0.6514 0.3001 0.5019 0.1151 0.3330 Uiso R .
H41 H 0.4821 0.1083 0.7085 0.0959 1.0000 Uiso R .
H42 H 0.4222 0.0477 0.7165 0.0959 1.0000 Uiso R .

loop_
_atom_site_aniso_label
_atom_site_aniso_U_11
_atom_site_aniso_U_22
_atom_site_aniso_U_33
_atom_site_aniso_U_23
_atom_site_aniso_U_13
_atom_site_aniso_U_12
C1 0.111(8) 0.119(8) 0.045(4) -0.001(4) 0.006(4) 0.099(7)
C2 0.087(6) 0.070(5) 0.056(4) 0.018(4) 0.020(4) 0.065(5)
C3 0.149(10) 0.093(7) 0.060(5) 0.024(5) 0.039(6) 0.102(8)
C4 0.154(10) 0.063(5) 0.062(5) 0.020(4) 0.041(6) 0.083(7)
C5 0.223(15) 0.088(7) 0.130(9) 0.046(7) 0.106(10) 0.122(10)
C6 0.102(7) 0.040(4) 0.068(5) 0.004(3) 0.031(5) 0.043(4)
C7 0.084(5) 0.050(4) 0.042(3) 0.004(3) 0.019(3) 0.047(4)
C8 0.080(5) 0.056(4) 0.040(3) 0.003(3) 0.013(3) 0.058(4)
C9 0.050(4) 0.023(3) 0.049(4) -0.001(2) 0.011(3) 0.013(2)
N1 0.042(3) 0.030(2) 0.032(2) 0.0012(18) 0.0049(19) 0.022(2)
Cl1 0.0635(12) 0.141(2) 0.0463(9) -0.0261(11) -0.0233(9) 0.0508(15)
Cl2 0.140(4) 0.0857(18) 0.249(7) -0.073(2) -0.147(5) 0.070(2)
O1 0.071(4) 0.124(6) 0.067(3) 0.010(3) 0.010(3) 0.078(4)
O2 0.043(2) 0.052(3) 0.036(2) 0.0009(19) 0.0028(18) 0.032(2)
O3 0.0267(18) 0.036(2) 0.062(3) 0.000(2) 0.0015(17) 0.0085(17)
O4 0.053(3) 0.049(3) 0.055(3) -0.012(2) 0.006(2) -0.001(2)
O5 0.0342(19) 0.0342(19) 0.016(2) 0.0000 0.0000 0.0171(9)
O6 0.182(9) 0.182(9) 0.026(5) 0.0000 0.0000 0.091(5)
Cu1 0.0275(3) 0.0325(3) 0.0344(3) -0.0031(3) -0.0013(2) 0.0140(3)
Cu2 0.0609(5) 0.0609(5) 0.0291(6) 0.0000 0.0000 0.0305(3)
Er1 0.03423(13) 0.03423(13) 0.0478(2) -0.00324(10) 0.00324(10) 0.00296(17)

loop_
_atom_type_symbol
_atom_type_scat_dispersion_real
_atom_type_scat_dispersion_imag
_atom_type_scat_Cromer_Mann_a1
_atom_type_scat_Cromer_Mann_b1
_atom_type_scat_Cromer_Mann_a2
_atom_type_scat_Cromer_Mann_b2
_atom_type_scat_Cromer_Mann_a3
_atom_type_scat_Cromer_Mann_b3
_atom_type_scat_Cromer_Mann_a4
_atom_type_scat_Cromer_Mann_b4
_atom_type_scat_Cromer_Mann_c
_atom_type_scat_source
C 0.0033 0.0016 2.3100 20.8439 1.0200 10.2075 1.5886 0.5687 0.8650 51.6512 0.2156 'International Tables Vol C 4.2.6.8 and 6.1.1.4'
H 0.0000 0.0000 0.4930 10.5109 0.3229 26.1257 0.1402 3.1424 0.0408 57.7998 0.0030 'International Tables Vol C 4.2.6.8 and 6.1.1.4'
N 0.0061 0.0033 12.2126 0.0057 3.1322 9.8933 2.0125 28.9975 1.1663 0.5826 -11.5290 'International Tables Vol C 4.2.6.8 and 6.1.1.4'
O 0.0106 0.0060 3.0485 13.2771 2.2868 5.7011 1.5463 0.3239 0.8670 32.9089 0.2508 'International Tables Vol C 4.2.6.8 and 6.1.1.4'
Cl 0.1484 0.1585 11.4604 0.0104 7.1964 1.1662 6.2556 18.5194 1.6455 47.7784 -9.5574 'International Tables Vol C 4.2.6.8 and 6.1.1.4'
Cu 0.3201 1.2651 13.3380 3.5828 7.1676 0.2470 5.6158 11.3966 1.6735 64.8126 1.1910 'International Tables Vol C 4.2.6.8 and 6.1.1.4'
Er -0.2586 4.9576 27.6563 2.0736 16.4285 0.2235 14.9779 11.3604 2.9823 105.7030 5.9205 'International Tables Vol C 4.2.6.8 and 6.1.1.4'

loop_
_geom_angle_atom_site_label_1
_geom_angle_site_symmetry_1
_geom_angle_atom_site_label_2
_geom_angle_atom_site_label_3
_geom_angle_site_symmetry_3
_geom_angle
_geom_angle_publ_flag
C2 . C1 O1 . 108.6(7) yes
C2 . C1 H6623 . 107.8 no
O1 . C1 H6623 . 114.8 no
C2 . C1 H12 . 108.5 no
O1 . C1 H12 . 106.3 no
H6623 . C1 H12 . 110.6 no
C1 . C2 C3 . 122.1(8) yes
C1 . C2 C8 . 117.4(7) yes
C3 . C2 C8 . 120.3(9) yes
C2 . C3 C4 . 125.3(9) yes
C2 . C3 H31 . 118.4 no
C4 . C3 H31 . 116.3 no
C3 . C4 C5 . 122.6(10) yes
C3 . C4 C6 . 114.6(7) yes
C5 . C4 C6 . 122.8(11) yes
C4 . C5 H52 . 108.1 no
C4 . C5 H53 . 111.9 no
H52 . C5 H53 . 108.0 no
C4 . C5 H51 . 109.0 no
H52 . C5 H51 . 109.8 no
H53 . C5 H51 . 109.9 no
C4 . C6 C7 . 124.0(9) yes
C4 . C6 H61 . 117.6 no
C7 . C6 H61 . 118.3 no
C6 . C7 C8 . 118.5(7) yes
C6 . C7 C9 . 117.0(8) yes
C8 . C7 C9 . 124.4(6) yes
C7 . C8 C2 . 117.1(7) yes
C7 . C8 O2 . 121.9(5) yes
C2 . C8 O2 . 121.0(7) yes
C7 . C9 N1 . 125.5(6) yes
C7 . C9 H91 . 118.4 no
N1 . C9 H91 . 116.1 no
C9 . N1 Cu1 4_655 124.9(4) yes
C9 . N1 O3 . 117.2(5) yes
Cu1 4_655 N1 O3 . 117.8(3) yes
C9 . N1 Cu1 . 151.8(4) yes
Cu1 4_655 N1 Cu1 . 81.75(15) yes
O3 . N1 Cu1 . 36.9(2) yes
Cu1 . Cl1 Cu2 . 77.10(6) yes
C1 . O1 Er1 4_655 122.9(4) yes
C1 . O1 H11 . 115.0 no
Er1 4_655 O1 H11 . 122.0 no
C8 . O2 Er1 4_655 133.4(4) yes
C8 . O2 Cu1 4_655 123.0(4) yes
Er1 4_655 O2 Cu1 4_655 102.64(18) yes
N1 . O3 Cu1 . 117.7(3) yes
N1 . O3 Er1 . 134.6(4) yes
Cu1 . O3 Er1 . 104.32(19) yes
Er1 . O4 H41 . 108.2 no
Er1 . O4 H42 . 136.7 no
H41 . O4 H42 . 110.4 no
Cu1 4_655 O5 Cu1 7_665 113.43(13) yes
Cu1 4_655 O5 Cu1 . 113.43(13) yes
Cu1 7_665 O5 Cu1 . 113.43(13) yes
Cu1 4_655 O5 Cu2 . 105.14(15) yes
Cu1 7_665 O5 Cu2 . 105.14(15) yes
Cu1 . O5 Cu2 . 105.14(15) yes
H62 7_665 O6 H62 4_655 83.2 no
H62 7_665 O6 H63 7_665 110.9 no
H62 4_655 O6 H63 7_665 54.9 no
H62 7_665 O6 H63 4_655 44.5 no
H62 4_655 O6 H63 4_655 110.9 no
H63 7_665 O6 H63 4_655 98.6 no
H62 7_665 O6 Cu2 . 129.9 no
H62 4_655 O6 Cu2 . 129.9 no
H63 7_665 O6 Cu2 . 118.9 no
H63 4_655 O6 Cu2 . 118.9 no
H62 7_665 O6 H63 . 54.9 no
H62 4_655 O6 H63 . 44.5 no
H63 7_665 O6 H63 . 98.6 no
H63 4_655 O6 H63 . 98.6 no
Cu2 . O6 H63 . 118.9 no
H62 7_665 O6 H62 . 83.2 no
H62 4_655 O6 H62 . 83.2 no
H63 7_665 O6 H62 . 44.5 no
H63 4_655 O6 H62 . 54.9 no
Cu2 . O6 H62 . 129.9 no
H63 . O6 H62 . 110.9 no
Cu1 7_665 Cu1 Cu1 4_655 60.000(8) yes
Cu1 7_665 Cu1 Cl1 . 98.11(6) yes
Cu1 4_655 Cu1 Cl1 . 100.48(6) yes
Cu1 7_665 Cu1 O2 7_665 151.69(13) yes
Cu1 4_655 Cu1 O2 7_665 141.86(14) yes
Cl1 . Cu1 O2 7_665 94.28(13) yes
Cu1 7_665 Cu1 N1 7_665 61.42(13) yes
Cu1 4_655 Cu1 N1 7_665 120.65(13) yes
Cl1 . Cu1 N1 7_665 96.03(16) yes
O2 7_665 Cu1 N1 7_665 92.10(19) yes
Cu1 7_665 Cu1 O3 . 119.93(12) yes
Cu1 4_655 Cu1 O3 . 61.83(12) yes
Cl1 . Cu1 O3 . 105.74(16) yes
O2 7_665 Cu1 O3 . 80.38(17) yes
N1 7_665 Cu1 O3 . 157.37(19) yes
Cu1 7_665 Cu1 O5 . 33.28(6) yes
Cu1 4_655 Cu1 O5 . 33.28(6) yes
Cl1 . Cu1 O5 . 85.62(16) yes
O2 7_665 Cu1 O5 . 174.60(14) yes
N1 7_665 Cu1 O5 . 93.27(14) yes
Cu1 7_665 Cu1 N1 . 96.38(10) yes
Cu1 4_655 Cu1 N1 . 36.83(10) yes
Cl1 . Cu1 N1 . 102.30(12) yes
O2 7_665 Cu1 N1 . 105.72(16) yes
N1 7_665 Cu1 N1 . 153.18(19) yes
Cu1 7_665 Cu1 Cu2 . 58.529(15) yes
Cu1 4_655 Cu1 Cu2 . 58.529(15) yes
Cl1 . Cu1 Cu2 . 47.87(5) yes
O2 7_665 Cu1 Cu2 . 141.59(12) yes
N1 7_665 Cu1 Cu2 . 97.58(14) yes
Cu1 7_665 Cu1 Er1 . 143.591(15) yes
Cu1 4_655 Cu1 Er1 . 100.11(3) yes
Cl1 . Cu1 Er1 . 116.29(7) yes
O2 7_665 Cu1 Er1 . 42.30(13) yes
N1 7_665 Cu1 Er1 . 122.07(14) yes
O3 . Cu1 O5 . 94.44(12) yes
O3 . Cu1 N1 . 25.36(14) yes
O5 . Cu1 N1 . 69.08(10) yes
O3 . Cu1 Cu2 . 101.54(13) yes
O5 . Cu1 Cu2 . 37.79(15) yes
N1 . Cu1 Cu2 . 80.95(9) yes
O3 . Cu1 Er1 . 41.67(12) yes
O5 . Cu1 Er1 . 133.27(8) yes
N1 . Cu1 Er1 . 66.20(10) yes
Cu2 . Cu1 Er1 . 140.01(2) yes
Cu1 . Cu2 Cu1 4_655 62.94(3) yes
Cu1 . Cu2 Cu1 7_665 62.94(3) yes
Cu1 4_655 Cu2 Cu1 7_665 62.94(3) yes
Cu1 . Cu2 Cl1 . 55.03(5) yes
Cu1 4_655 Cu2 Cl1 . 110.68(7) yes
Cu1 7_665 Cu2 Cl1 . 107.82(6) yes
Cu1 . Cu2 Cl1 4_655 107.82(6) yes
Cu1 4_655 Cu2 Cl1 4_655 55.03(5) yes
Cu1 7_665 Cu2 Cl1 4_655 110.68(7) yes
Cl1 . Cu2 Cl1 4_655 119.872(8) yes
Cu1 . Cu2 Cl1 7_665 110.68(7) yes
Cu1 4_655 Cu2 Cl1 7_665 107.82(6) yes
Cu1 7_665 Cu2 Cl1 7_665 55.03(5) yes
Cl1 . Cu2 Cl1 7_665 119.872(8) yes
Cl1 4_655 Cu2 Cl1 7_665 119.872(11) yes
Cu1 . Cu2 O6 . 142.93(2) yes
Cu1 4_655 Cu2 O6 . 142.93(2) yes
Cu1 7_665 Cu2 O6 . 142.93(2) yes
Cl1 . Cu2 O6 . 87.94(6) yes
Cl1 4_655 Cu2 O6 . 87.94(6) yes
Cu1 . Cu2 O5 . 37.073(19) yes
Cu1 4_655 Cu2 O5 . 37.073(19) yes
Cu1 7_665 Cu2 O5 . 37.073(19) yes
Cl1 . Cu2 O5 . 92.06(6) yes
Cl1 4_655 Cu2 O5 . 92.06(5) yes
Cl1 7_665 Cu2 O6 . 87.94(6) yes
Cl1 7_665 Cu2 O5 . 92.06(6) yes
O6 . Cu2 O5 . 179.994 yes
Cu1 11_546 Er1 Cu1 . 73.41(2) yes
Cu1 11_546 Er1 O2 7_665 99.55(10) yes
Cu1 . Er1 O2 7_665 35.06(10) yes
Cu1 11_546 Er1 O2 17_656 35.06(10) yes
Cu1 . Er1 O2 17_656 99.55(10) yes
O2 7_665 Er1 O2 17_656 131.96(19) yes
Cu1 11_546 Er1 O4 11_546 85.34(13) yes
Cu1 . Er1 O4 11_546 131.41(14) yes
O2 7_665 Er1 O4 11_546 112.61(19) yes
O2 17_656 Er1 O4 11_546 84.85(19) yes
Cu1 11_546 Er1 O4 . 131.41(14) yes
Cu1 . Er1 O4 . 85.34(13) yes
O2 7_665 Er1 O4 . 84.85(19) yes
O2 17_656 Er1 O4 . 112.61(19) yes
O4 11_546 Er1 O4 . 137.6(2) yes
Cu1 11_546 Er1 O3 11_546 34.02(11) yes
Cu1 . Er1 O3 11_546 67.38(11) yes
O2 7_665 Er1 O3 11_546 77.62(15) yes
O2 17_656 Er1 O3 11_546 66.31(15) yes
O4 11_546 Er1 O3 11_546 70.69(17) yes
Cu1 11_546 Er1 O3 . 67.38(11) yes
Cu1 . Er1 O3 . 34.02(11) yes
O2 7_665 Er1 O3 . 66.31(15) yes
O2 17_656 Er1 O3 . 77.62(15) yes
O4 11_546 Er1 O3 . 151.46(17) yes
Cu1 11_546 Er1 O1 7_665 151.33(15) yes
Cu1 . Er1 O1 7_665 108.80(16) yes
O2 7_665 Er1 O1 7_665 74.63(19) yes
O2 17_656 Er1 O1 7_665 150.95(18) yes
O4 11_546 Er1 O1 7_665 71.84(19) yes
Cu1 11_546 Er1 O1 17_656 108.80(16) yes
Cu1 . Er1 O1 17_656 151.33(15) yes
O2 7_665 Er1 O1 17_656 150.95(18) yes
O2 17_656 Er1 O1 17_656 74.63(19) yes
O4 11_546 Er1 O1 17_656 76.7(2) yes
O4 . Er1 O3 11_546 151.46(17) yes
O4 . Er1 O3 . 70.69(17) yes
O3 11_546 Er1 O3 . 81.6(2) yes
O4 . Er1 O1 7_665 76.7(2) yes
O3 11_546 Er1 O1 7_665 118.9(2) yes
O3 . Er1 O1 7_665 130.43(18) yes
O4 . Er1 O1 17_656 71.84(19) yes
O3 11_546 Er1 O1 17_656 130.43(18) yes
O3 . Er1 O1 17_656 118.9(2) yes
O1 7_665 Er1 O1 17_656 83.1(3) yes
H62 4_655 H63 H62 7_665 107.6 no
H62 4_655 H63 O6 . 71.3 no
H62 7_665 H63 O6 . 65.3 no
H63 7_665 H62 H63 4_655 122.5 no
H63 7_665 H62 O6 . 64.2 no
H63 4_655 H62 O6 . 59.7 no

loop_
_geom_bond_atom_site_label_1
_geom_bond_atom_site_label_2
_geom_bond_site_symmetry_2
_geom_bond_distance
_geom_bond_publ_flag
C1 C2 . 1.584(14) yes
C1 O1 . 1.441(11) yes
C1 H6623 . 0.978 no
C1 H12 . 0.961 no
C2 C3 . 1.364(13) yes
C2 C8 . 1.388(8) yes
C3 C4 . 1.371(15) yes
C3 H31 . 0.938 no
C4 C5 . 1.533(12) yes
C4 C6 . 1.388(13) yes
C5 H52 . 0.947 no
C5 H53 . 0.953 no
C5 H51 . 0.963 no
C6 C7 . 1.387(9) yes
C6 H61 . 0.939 no
C7 C8 . 1.446(11) yes
C7 C9 . 1.441(10) yes
C8 O2 . 1.339(8) yes
C9 N1 . 1.291(7) yes
C9 H91 . 0.942 no
N1 Cu1 4_655 1.960(5) yes
N1 O3 . 1.389(6) yes
N1 Cu1 . 2.871(4) yes
Cl1 Cu1 . 2.6049(19) yes
Cl1 Cu2 . 2.358(2) yes
O1 Er1 4_655 2.304(5) yes
O1 H11 . 0.819 no
O2 Er1 4_655 2.327(5) yes
O2 Cu1 4_655 1.986(4) yes
O3 Cu1 . 1.948(5) yes
O3 Er1 . 2.315(4) yes
O4 Er1 . 2.321(5) yes
O4 H41 . 0.818 no
O4 H42 . 0.830 no
O5 Cu1 4_655 1.9352(15) yes
O5 Cu1 7_665 1.9352(15) yes
O5 Cu1 . 1.9352(15) yes
O5 Cu2 . 1.967(5) yes
O6 H62 7_665 0.838 no
O6 H62 4_655 0.838 no
O6 H63 7_665 0.797 no
O6 H63 4_655 0.797 no
O6 Cu2 . 2.003(10) yes
O6 H63 . 0.797 no
O6 H62 . 0.838 no
Cu1 Cu1 7_665 3.2356(11) yes
Cu1 Cu1 4_655 3.2356(11) yes
Cu1 Cu2 . 3.0988(12) yes
Cu1 Er1 . 3.3736(8) yes
H63 H62 4_655 0.621 no
H63 H62 7_665 0.755 no

loop_
_geom_hbond_atom_site_label_D
_geom_hbond_atom_site_label_H
_geom_hbond_atom_site_label_A
_geom_hbond_site_symmetry_A
_geom_hbond_angle_DHA
_geom_hbond_distance_DH
_geom_hbond_distance_HA
_geom_hbond_distance_DA
_geom_hbond_publ_flag
C1 H12 O4 4_655 123.6(2) 0.961 2.540 3.174(14) yes

loop_
_platon_squeeze_void_nr
_platon_squeeze_void_average_x
_platon_squeeze_void_average_y
_platon_squeeze_void_average_z
_platon_squeeze_void_volume
_platon_squeeze_void_count_electrons
_platon_squeeze_void_content
1 -0.008 -0.005 -0.007 3657 244 ' '
